data_7005705
loop_
_publ_author_name
'Evans, Lloyd T. J.'
'Coles, Martyn P.'
'Geoffrey, F.'
'Cloke, N.'
'Hitchcock, Peter B.'

_publ_section_title
;
 Deactivation pathways of ethylene polymerization catalysts derived
 from titanium and zirconium
 1,3-bis(furyl)-1,1,3,3-tetramethyldisilazide complexes.
;
_journal_issue 25
_journal_name_full 'Dalton transactions (Cambridge, England : 2003)'
_journal_page_first 2707
_journal_page_last 2717
_journal_paper_doi 10.1039/b704625a
_journal_year 2007
_chemical_compound_source 'synthesis as described'
_chemical_formula_moiety 'C28 H44 Cl6 N2 O4 Si4 Zr2, C7 H8'
_chemical_formula_sum 'C35 H52 Cl6 N2 O4 Si4 Zr2'
_chemical_formula_weight 1072.29
_chemical_name_systematic
;
?
;
_space_group_IT_number 2
_symmetry_cell_setting triclinic
_symmetry_Int_Tables_number 2
_symmetry_space_group_name_Hall '-P 1'
_symmetry_space_group_name_H-M 'P -1'
_atom_sites_solution_hydrogens geom
_atom_sites_solution_primary direct
_atom_sites_solution_secondary difmap
_audit_conform_dict_location ftp://ftp.iucr.org/pub/cif_core.dic
_audit_conform_dict_name cif_core.dic
_audit_conform_dict_version 2.3
_audit_creation_date 2006-05-15T15:56:27-00:00
_audit_creation_method 'WinGX routine CIF_UPDATE'
_cell_angle_alpha 102.020(2)
_cell_angle_beta 97.133(3)
_cell_angle_gamma 109.483(2)
_cell_formula_units_Z 1
_cell_length_a 8.7913(3)
_cell_length_b 10.3992(4)
_cell_length_c 14.8782(7)
_cell_measurement_reflns_used 10909
_cell_measurement_temperature 173(2)
_cell_measurement_theta_max 26.022
_cell_measurement_theta_min 3.395
_cell_measurement_wavelength 0.71073
_cell_volume 1226.24(9)
_computing_cell_refinement 'HKL Scalepack (Otwinowski & Minor 1997)'
_computing_data_collection 'Collect (Nonius BV, 1997-2000)'
_computing_data_reduction 'HKL Denzo and Scalepack (Otwinowski & Minor 1997)'
_computing_molecular_graphics 'Ortep-3 for Windows (Farrugia, 1997)'
_computing_publication_material 'WinGX publication routines (Farrugia, 1999)'
_computing_structure_refinement 'SHELXL-97 (Sheldrick, 1997)'
_computing_structure_solution 'SHELXS-86 (Sheldrick, 1986)'
_diffrn_ambient_temperature 173(2)
_diffrn_detector 'CCD plate'
_diffrn_detector_area_resol_mean 9
_diffrn_measured_fraction_theta_full 0.978
_diffrn_measured_fraction_theta_max 0.978
_diffrn_measurement_device '95mm CCD camera on \k-goniostat'
_diffrn_measurement_device_type KappaCCD
_diffrn_measurement_method 'CCD rotation images, thick slices'
_diffrn_orient_matrix_type 'by Nonius Collect from scalepack cell'
_diffrn_orient_matrix_UB_11 -0.52561E-2
_diffrn_orient_matrix_UB_12 0.516823E-1
_diffrn_orient_matrix_UB_13 -0.49246E-1
_diffrn_orient_matrix_UB_21 0.12133
_diffrn_orient_matrix_UB_22 0.554613E-1
_diffrn_orient_matrix_UB_23 0.211062E-1
_diffrn_orient_matrix_UB_31 0.219404E-1
_diffrn_orient_matrix_UB_32 -0.738603E-1
_diffrn_orient_matrix_UB_33 -0.45492E-1
_diffrn_radiation_monochromator graphite
_diffrn_radiation_probe x-ray
_diffrn_radiation_type MoK\a
_diffrn_radiation_wavelength 0.71073
_diffrn_reflns_av_R_equivalents 0.0544
_diffrn_reflns_av_unetI/netI 0.0496
_diffrn_reflns_limit_h_max 10
_diffrn_reflns_limit_h_min -10
_diffrn_reflns_limit_k_max 12
_diffrn_reflns_limit_k_min -12
_diffrn_reflns_limit_l_max 18
_diffrn_reflns_limit_l_min -18
_diffrn_reflns_number 14725
_diffrn_reflns_theta_full 26
_diffrn_reflns_theta_max 26
_diffrn_reflns_theta_min 3.73
_diffrn_source 'Enraf Nonius FR590'
_exptl_absorpt_coefficient_mu 0.885
_exptl_absorpt_correction_T_max 0.8482
_exptl_absorpt_correction_T_min 0.7744
_exptl_absorpt_correction_type multi-scan
_exptl_absorpt_process_details
;
[c.f. r.h. blessing, acta cryst. (1995), a51, 33-38]
;
_exptl_crystal_colour colourless
_exptl_crystal_density_diffrn 1.452
_exptl_crystal_density_method 'not measured'
_exptl_crystal_description prism
_exptl_crystal_F_000 546
_exptl_crystal_size_max 0.35
_exptl_crystal_size_mid 0.2
_exptl_crystal_size_min 0.15
_refine_diff_density_max 0.56
_refine_diff_density_min -0.518
_refine_diff_density_rms 0.084
_refine_ls_extinction_method none
_refine_ls_goodness_of_fit_ref 1.015
_refine_ls_hydrogen_treatment constr
_refine_ls_matrix_type full
_refine_ls_number_parameters 246
_refine_ls_number_reflns 4708
_refine_ls_number_restraints 0
_refine_ls_restrained_S_all 1.015
_refine_ls_R_factor_all 0.0505
_refine_ls_R_factor_gt 0.0349
_refine_ls_shift/su_max 0
_refine_ls_shift/su_mean 0
_refine_ls_structure_factor_coef Fsqd
_refine_ls_weighting_details 'calc w=1/[\s^2^(Fo^2^)+(0.0258P)^2^+1.4432P] where P=(Fo^2^+2Fc^2^)/3'
_refine_ls_weighting_scheme calc
_refine_ls_wR_factor_gt 0.0723
_refine_ls_wR_factor_ref 0.0789
_reflns_number_gt 3836
_reflns_number_total 4708
_reflns_threshold_expression >2sigma(I)
_cod_data_source_file b704625a.txt
_cod_data_source_block (3b)-may1906
_cod_database_code 7005705

loop_
_symmetry_equiv_pos_as_xyz
'x, y, z'
'-x, -y, -z'

loop_
_atom_site_label
_atom_site_type_symbol
_atom_site_fract_x
_atom_site_fract_y
_atom_site_fract_z
_atom_site_U_iso_or_equiv
_atom_site_adp_type
_atom_site_occupancy
_atom_site_symmetry_multiplicity
_atom_site_calc_flag
_atom_site_refinement_flags
_atom_site_disorder_assembly
_atom_site_disorder_group
Zr Zr 0.15145(3) 0.14138(3) 0.12358(2) 0.01875(9) Uani 1 1 d . . .
Cl1 Cl 0.27954(9) 0.07558(8) 0.24809(5) 0.02856(18) Uani 1 1 d . . .
Cl2 Cl 0.37746(9) 0.19968(8) 0.04885(6) 0.03065(19) Uani 1 1 d . . .
Cl3 Cl 0.05335(9) -0.12737(7) 0.02153(5) 0.02493(17) Uani 1 1 d . . .
Si1 Si -0.01856(10) 0.35674(9) 0.20890(6) 0.02267(19) Uani 1 1 d . . .
Si2 Si 0.34623(10) 0.49123(8) 0.20850(6) 0.02106(19) Uani 1 1 d . . .
O1 O -0.0866(2) 0.0650(2) 0.18448(14) 0.0228(5) Uani 1 1 d . . .
O2 O 0.3682(3) 0.6472(2) 0.38922(14) 0.0285(5) Uani 1 1 d . . .
N N 0.1656(3) 0.3379(2) 0.18745(16) 0.0184(5) Uani 1 1 d . . .
C1 C -0.1546(4) -0.1832(3) 0.1944(3) 0.0380(9) Uani 1 1 d . . .
H1A H -0.2322 -0.2493 0.2209 0.057 Uiso 1 1 calc R . .
H1B H -0.0433 -0.1501 0.2331 0.057 Uiso 1 1 calc R . .
H1C H -0.1554 -0.2312 0.1302 0.057 Uiso 1 1 calc R . .
C2 C -0.2045(4) -0.0602(3) 0.1931(2) 0.0270(7) Uani 1 1 d . . .
C3 C -0.3422(4) -0.0367(3) 0.2024(2) 0.0329(8) Uani 1 1 d . . .
H3 H -0.4418 -0.1035 0.209 0.04 Uiso 1 1 calc R . .
C4 C -0.3147(4) 0.1057(3) 0.2010(2) 0.0335(8) Uani 1 1 d . . .
H4 H -0.3938 0.1492 0.206 0.04 Uiso 1 1 calc R . .
C5 C -0.1600(4) 0.1687(3) 0.1915(2) 0.0235(7) Uani 1 1 d . . .
C6 C -0.1029(4) 0.4368(4) 0.1240(2) 0.0349(8) Uani 1 1 d . . .
H6A H -0.1034 0.3883 0.06 0.052 Uiso 1 1 calc R . .
H6B H -0.0338 0.5374 0.1377 0.052 Uiso 1 1 calc R . .
H6C H -0.2158 0.427 0.1296 0.052 Uiso 1 1 calc R . .
C7 C -0.0167(4) 0.4468(4) 0.3307(2) 0.0352(8) Uani 1 1 d . . .
H7A H 0.028 0.4037 0.3748 0.053 Uiso 1 1 calc R . .
H7B H -0.1295 0.437 0.3368 0.053 Uiso 1 1 calc R . .
H7C H 0.0525 0.5475 0.345 0.053 Uiso 1 1 calc R . .
C8 C 0.3660(4) 0.5468(4) 0.0981(2) 0.0354(8) Uani 1 1 d . . .
H8A H 0.3755 0.4711 0.0502 0.053 Uiso 1 1 calc R . .
H8B H 0.4647 0.6327 0.1103 0.053 Uiso 1 1 calc R . .
H8C H 0.2682 0.566 0.0757 0.053 Uiso 1 1 calc R . .
C9 C 0.5288(4) 0.4618(3) 0.2651(2) 0.0311(8) Uani 1 1 d . . .
H9A H 0.5447 0.3835 0.223 0.047 Uiso 1 1 calc R . .
H9B H 0.5104 0.4385 0.3244 0.047 Uiso 1 1 calc R . .
H9C H 0.6274 0.548 0.2777 0.047 Uiso 1 1 calc R . .
C10 C 0.3293(4) 0.6406(3) 0.2943(2) 0.0249(7) Uani 1 1 d . . .
C11 C 0.2840(4) 0.7517(3) 0.2882(2) 0.0301(7) Uani 1 1 d . . .
H11 H 0.2518 0.7741 0.2319 0.036 Uiso 1 1 calc R . .
C12 C 0.2930(4) 0.8285(3) 0.3809(2) 0.0349(8) Uani 1 1 d . . .
H12 H 0.268 0.9112 0.398 0.042 Uiso 1 1 calc R . .
C13 C 0.3439(4) 0.7620(3) 0.4397(2) 0.0323(8) Uani 1 1 d . . .
C14 C 0.3796(5) 0.7876(4) 0.5437(2) 0.0508(10) Uani 1 1 d . . .
H14A H 0.3814 0.8817 0.5735 0.076 Uiso 1 1 calc R . .
H14B H 0.4871 0.7823 0.5644 0.076 Uiso 1 1 calc R . .
H14C H 0.2936 0.7156 0.5618 0.076 Uiso 1 1 calc R . .
C1S C -0.0544(10) 0.0585(10) 0.4333(4) 0.107(3) Uani 1 1 d . . 1
C2S C -0.1586(11) -0.0683(10) 0.4385(4) 0.115(3) Uani 1 1 d . A 1
C3S C -0.1086(11) -0.1351(9) 0.5065(4) 0.111(3) Uani 1 1 d . . 1
C4S C -0.1964(14) -0.2567(13) 0.5098(8) 0.074(3) Uani 0.5 1 d P B 1

loop_
_atom_site_aniso_label
_atom_site_aniso_U_11
_atom_site_aniso_U_22
_atom_site_aniso_U_33
_atom_site_aniso_U_23
_atom_site_aniso_U_13
_atom_site_aniso_U_12
Zr 0.01550(15) 0.01704(15) 0.02190(16) 0.00390(11) 0.00252(11) 0.00504(11)
Cl1 0.0269(4) 0.0293(4) 0.0305(4) 0.0103(3) 0.0007(3) 0.0121(3)
Cl2 0.0232(4) 0.0347(4) 0.0325(4) 0.0066(4) 0.0112(3) 0.0084(3)
Cl3 0.0276(4) 0.0197(4) 0.0256(4) 0.0033(3) -0.0013(3) 0.0105(3)
Si1 0.0192(4) 0.0207(4) 0.0302(5) 0.0080(4) 0.0075(3) 0.0085(3)
Si2 0.0178(4) 0.0176(4) 0.0256(5) 0.0058(3) 0.0042(3) 0.0039(3)
O1 0.0168(10) 0.0198(11) 0.0320(12) 0.0079(9) 0.0094(9) 0.0050(9)
O2 0.0322(12) 0.0253(11) 0.0249(12) 0.0036(9) 0.0009(9) 0.0103(10)
N 0.0171(12) 0.0172(12) 0.0216(13) 0.0051(10) 0.0044(10) 0.0072(10)
C1 0.040(2) 0.0252(18) 0.052(2) 0.0173(17) 0.0182(17) 0.0084(16)
C2 0.0244(17) 0.0205(16) 0.0293(18) 0.0073(13) 0.0070(13) -0.0010(13)
C3 0.0205(17) 0.0305(18) 0.042(2) 0.0092(16) 0.0103(14) 0.0009(14)
C4 0.0179(17) 0.0330(19) 0.049(2) 0.0099(16) 0.0060(14) 0.0093(14)
C5 0.0209(16) 0.0234(16) 0.0282(17) 0.0068(13) 0.0070(12) 0.0102(13)
C6 0.0305(19) 0.0317(18) 0.047(2) 0.0129(16) 0.0053(15) 0.0164(15)
C7 0.0323(19) 0.0323(19) 0.040(2) 0.0072(16) 0.0179(15) 0.0091(15)
C8 0.039(2) 0.0305(19) 0.033(2) 0.0114(16) 0.0110(15) 0.0056(16)
C9 0.0190(16) 0.0283(18) 0.041(2) 0.0064(15) 0.0005(14) 0.0060(14)
C10 0.0233(16) 0.0215(16) 0.0262(17) 0.0064(13) 0.0047(13) 0.0038(13)
C11 0.0390(19) 0.0230(16) 0.0304(18) 0.0097(14) 0.0110(15) 0.0110(15)
C12 0.043(2) 0.0231(17) 0.041(2) 0.0074(15) 0.0141(16) 0.0130(15)
C13 0.0307(18) 0.0256(17) 0.0329(19) -0.0013(15) 0.0071(14) 0.0059(15)
C14 0.065(3) 0.055(3) 0.030(2) 0.0030(18) 0.0059(18) 0.026(2)
C1S 0.142(7) 0.178(8) 0.039(3) 0.007(4) 0.014(4) 0.124(6)
C2S 0.176(8) 0.179(8) 0.050(4) 0.023(5) 0.028(4) 0.142(7)
C3S 0.175(8) 0.165(7) 0.047(3) 0.011(4) 0.037(4) 0.138(7)
C4S 0.076(7) 0.072(7) 0.066(7) -0.005(6) 0.003(5) 0.035(6)

loop_
_atom_type_symbol
_atom_type_description
_atom_type_scat_dispersion_real
_atom_type_scat_dispersion_imag
_atom_type_scat_source
C C 0.0033 0.0016 'International Tables Vol C Tables 4.2.6.8 and 6.1.1.4'
H H 0 0 'International Tables Vol C Tables 4.2.6.8 and 6.1.1.4'
Cl Cl 0.1484 0.1585 'International Tables Vol C Tables 4.2.6.8 and 6.1.1.4'
N N 0.0061 0.0033 'International Tables Vol C Tables 4.2.6.8 and 6.1.1.4'
O O 0.0106 0.006 'International Tables Vol C Tables 4.2.6.8 and 6.1.1.4'
Si Si 0.0817 0.0704 'International Tables Vol C Tables 4.2.6.8 and 6.1.1.4'
Zr Zr -2.9673 0.5597 'International Tables Vol C Tables 4.2.6.8 and 6.1.1.4'

loop_
_geom_angle_atom_site_label_1
_geom_angle_atom_site_label_2
_geom_angle_atom_site_label_3
_geom_angle
_geom_angle_site_symmetry_1
_geom_angle_site_symmetry_3
_geom_angle_publ_flag
N Zr O1 84.64(8) . . ?
N Zr Cl2 99.82(7) . . ?
O1 Zr Cl2 174.36(5) . . ?
N Zr Cl1 102.59(7) . . ?
O1 Zr Cl1 85.12(5) . . ?
Cl2 Zr Cl1 97.19(3) . . ?
N Zr Cl3 91.61(7) . 2 ?
O1 Zr Cl3 83.72(5) . 2 ?
Cl2 Zr Cl3 92.65(3) . 2 ?
Cl1 Zr Cl3 161.02(3) . 2 ?
N Zr Cl3 165.34(7) . . ?
O1 Zr Cl3 85.91(5) . . ?
Cl2 Zr Cl3 89.03(3) . . ?
Cl1 Zr Cl3 87.72(3) . . ?
Cl3 Zr Cl3 76.22(2) 2 . ?
Zr Cl3 Zr 103.78(2) 2 . ?
N Si1 C7 116.83(14) . . ?
N Si1 C6 112.18(14) . . ?
C7 Si1 C6 110.24(16) . . ?
N Si1 C5 102.44(12) . . ?
C7 Si1 C5 104.20(14) . . ?
C6 Si1 C5 110.23(14) . . ?
N Si2 C10 110.01(13) . . ?
N Si2 C8 109.67(13) . . ?
C10 Si2 C8 106.25(15) . . ?
N Si2 C9 110.26(13) . . ?
C10 Si2 C9 105.35(14) . . ?
C8 Si2 C9 115.08(16) . . ?
C2 O1 C5 107.6(2) . . ?
C2 O1 Zr 140.56(18) . . ?
C5 O1 Zr 108.98(16) . . ?
C13 O2 C10 107.8(2) . . ?
Si1 N Si2 119.27(13) . . ?
Si1 N Zr 117.01(12) . . ?
Si2 N Zr 123.23(13) . . ?
C2 C1 H1A 109.5 . . ?
C2 C1 H1B 109.5 . . ?
H1A C1 H1B 109.5 . . ?
C2 C1 H1C 109.5 . . ?
H1A C1 H1C 109.5 . . ?
H1B C1 H1C 109.5 . . ?
C3 C2 O1 108.0(3) . . ?
C3 C2 C1 133.5(3) . . ?
O1 C2 C1 118.4(3) . . ?
C2 C3 C4 108.3(3) . . ?
C2 C3 H3 125.8 . . ?
C4 C3 H3 125.8 . . ?
C5 C4 C3 109.3(3) . . ?
C5 C4 H4 125.3 . . ?
C3 C4 H4 125.3 . . ?
C4 C5 O1 106.7(3) . . ?
C4 C5 Si1 135.0(3) . . ?
O1 C5 Si1 116.96(19) . . ?
Si1 C6 H6A 109.5 . . ?
Si1 C6 H6B 109.5 . . ?
H6A C6 H6B 109.5 . . ?
Si1 C6 H6C 109.5 . . ?
H6A C6 H6C 109.5 . . ?
H6B C6 H6C 109.5 . . ?
Si1 C7 H7A 109.5 . . ?
Si1 C7 H7B 109.5 . . ?
H7A C7 H7B 109.5 . . ?
Si1 C7 H7C 109.5 . . ?
H7A C7 H7C 109.5 . . ?
H7B C7 H7C 109.5 . . ?
Si2 C8 H8A 109.5 . . ?
Si2 C8 H8B 109.5 . . ?
H8A C8 H8B 109.5 . . ?
Si2 C8 H8C 109.5 . . ?
H8A C8 H8C 109.5 . . ?
H8B C8 H8C 109.5 . . ?
Si2 C9 H9A 109.5 . . ?
Si2 C9 H9B 109.5 . . ?
H9A C9 H9B 109.5 . . ?
Si2 C9 H9C 109.5 . . ?
H9A C9 H9C 109.5 . . ?
H9B C9 H9C 109.5 . . ?
C11 C10 O2 107.6(3) . . ?
C11 C10 Si2 135.1(2) . . ?
O2 C10 Si2 117.2(2) . . ?
C10 C11 C12 107.9(3) . . ?
C10 C11 H11 126 . . ?
C12 C11 H11 126 . . ?
C13 C12 C11 107.0(3) . . ?
C13 C12 H12 126.5 . . ?
C11 C12 H12 126.5 . . ?
C12 C13 O2 109.6(3) . . ?
C12 C13 C14 134.3(3) . . ?
O2 C13 C14 116.0(3) . . ?
C13 C14 H14A 109.5 . . ?
C13 C14 H14B 109.5 . . ?
H14A C14 H14B 109.5 . . ?
C13 C14 H14C 109.5 . . ?
H14A C14 H14C 109.5 . . ?
H14B C14 H14C 109.5 . . ?
C2S C1S C3S 123.9(7) . 2_556 ?
C1S C2S C3S 119.8(8) . . ?
C4S C3S C2S 122.0(10) . . ?
C4S C3S C1S 121.5(8) . 2_556 ?
C2S C3S C1S 116.3(8) . 2_556 ?

loop_
_geom_bond_atom_site_label_1
_geom_bond_atom_site_label_2
_geom_bond_distance
_geom_bond_site_symmetry_2
_geom_bond_publ_flag
Zr N 2.021(2) . ?
Zr O1 2.3438(19) . ?
Zr Cl2 2.3616(8) . ?
Zr Cl1 2.3859(8) . ?
Zr Cl3 2.5793(7) 2 ?
Zr Cl3 2.6757(8) . ?
Cl3 Zr 2.5793(7) 2 ?
Si1 N 1.754(2) . ?
Si1 C7 1.855(3) . ?
Si1 C6 1.859(3) . ?
Si1 C5 1.878(3) . ?
Si2 N 1.773(2) . ?
Si2 C10 1.855(3) . ?
Si2 C8 1.860(3) . ?
Si2 C9 1.865(3) . ?
O1 C2 1.410(3) . ?
O1 C5 1.422(3) . ?
O2 C13 1.368(4) . ?
O2 C10 1.393(3) . ?
C1 C2 1.487(4) . ?
C1 H1A 0.98 . ?
C1 H1B 0.98 . ?
C1 H1C 0.98 . ?
C2 C3 1.330(4) . ?
C3 C4 1.423(5) . ?
C3 H3 0.95 . ?
C4 C5 1.338(4) . ?
C4 H4 0.95 . ?
C6 H6A 0.98 . ?
C6 H6B 0.98 . ?
C6 H6C 0.98 . ?
C7 H7A 0.98 . ?
C7 H7B 0.98 . ?
C7 H7C 0.98 . ?
C8 H8A 0.98 . ?
C8 H8B 0.98 . ?
C8 H8C 0.98 . ?
C9 H9A 0.98 . ?
C9 H9B 0.98 . ?
C9 H9C 0.98 . ?
C10 C11 1.358(4) . ?
C11 C12 1.421(5) . ?
C11 H11 0.95 . ?
C12 C13 1.345(5) . ?
C12 H12 0.95 . ?
C13 C14 1.488(5) . ?
C14 H14A 0.98 . ?
C14 H14B 0.98 . ?
C14 H14C 0.98 . ?
C1S C2S 1.356(10) . ?
C1S C3S 1.454(10) 2_556 ?
C2S C3S 1.443(9) . ?
C3S C4S 1.258(12) . ?
C3S C1S 1.454(10) 2_556 ?
